data_4346745
loop_
_publ_author_name
'Barrios, Leon\'i A'
'Bartual-Murgui, Carlos'
'Peyrecave-Lleix\`a, Eug\`enia'
'Le Guennic, Boris'
'Teat, Simon J.'
'Roubeau, Olivier'
'Arom\'i, Guillem'

_publ_section_title
;
 Homoleptic versus Heteroleptic Formation of Mononuclear Fe(II) Complexes
 with Tris-Imine Ligands.
;
_journal_issue 9
_journal_name_full 'Inorganic chemistry'
_journal_page_first 4110
_journal_page_last 4116
_journal_paper_doi 10.1021/acs.inorgchem.5b02058
_journal_volume 55
_journal_year 2016
_chemical_formula_moiety 'C42 H30 Fe N10 O2, 2(Cl O4), 3(C3 H6 O)'
_chemical_formula_sum 'C51 H48 Cl2 Fe N10 O13'
_chemical_formula_weight 1135.74
_space_group_crystal_system triclinic
_space_group_IT_number 2
_space_group_name_Hall '-P 1'
_space_group_name_H-M_alt 'P -1'
_atom_sites_solution_hydrogens mixed
_audit_creation_method SHELXL-2014
_cell_angle_alpha 77.619(5)
_cell_angle_beta 67.345(7)
_cell_angle_gamma 67.933(9)
_cell_formula_units_Z 2
_cell_length_a 13.606(3)
_cell_length_b 13.738(4)
_cell_length_c 16.260(5)
_cell_measurement_reflns_used 9843
_cell_measurement_temperature 100(2)
_cell_measurement_theta_max 33.62
_cell_measurement_theta_min 2.94
_cell_volume 2590.7(13)
_computing_cell_refinement 'Bruker SAINT'
_computing_data_collection 'Bruker APEX 2'
_computing_data_reduction 'Bruker SAINT'
_computing_structure_refinement 'SHELXL-2014 (Sheldrick, 2015)'
_computing_structure_solution 'SHELXT (Sheldrick, 2015)'
_diffrn_ambient_temperature 100(2)
_diffrn_measured_fraction_theta_full 0.998
_diffrn_measured_fraction_theta_max 0.998
_diffrn_measurement_device_type 'Bruker D8 with PHOTON 100 detector'
_diffrn_measurement_method 'shutterless /f and /w scans'
_diffrn_radiation_monochromator 'silicon 111'
_diffrn_radiation_source 'Advanced Light Source station 11.3.1'
_diffrn_radiation_type synchrotron
_diffrn_radiation_wavelength 0.7749
_diffrn_reflns_av_R_equivalents 0.0260
_diffrn_reflns_av_unetI/netI 0.0312
_diffrn_reflns_Laue_measured_fraction_full 0.998
_diffrn_reflns_Laue_measured_fraction_max 0.998
_diffrn_reflns_limit_h_max 19
_diffrn_reflns_limit_h_min -19
_diffrn_reflns_limit_k_max 19
_diffrn_reflns_limit_k_min -19
_diffrn_reflns_limit_l_max 22
_diffrn_reflns_limit_l_min -22
_diffrn_reflns_number 44494
_diffrn_reflns_point_group_measured_fraction_full 0.998
_diffrn_reflns_point_group_measured_fraction_max 0.998
_diffrn_reflns_theta_full 33.050
_diffrn_reflns_theta_max 33.072
_diffrn_reflns_theta_min 2.105
_exptl_absorpt_coefficient_mu 0.588
_exptl_absorpt_correction_T_max 0.747
_exptl_absorpt_correction_T_min 0.707
_exptl_absorpt_correction_type multi-scan
_exptl_absorpt_process_details 'SADABS-2014/5 - Bruker AXS'
_exptl_crystal_colour orange
_exptl_crystal_density_diffrn 1.456
_exptl_crystal_description block
_exptl_crystal_F_000 1176
_exptl_crystal_size_max 0.100
_exptl_crystal_size_mid 0.090
_exptl_crystal_size_min 0.080
_refine_diff_density_max 1.536
_refine_diff_density_min -0.614
_refine_diff_density_rms 0.071
_refine_ls_extinction_method none
_refine_ls_goodness_of_fit_ref 1.037
_refine_ls_hydrogen_treatment mixed
_refine_ls_matrix_type full
_refine_ls_number_parameters 796
_refine_ls_number_reflns 15137
_refine_ls_number_restraints 288
_refine_ls_restrained_S_all 1.066
_refine_ls_R_factor_all 0.0578
_refine_ls_R_factor_gt 0.0472
_refine_ls_shift/su_max 0.001
_refine_ls_shift/su_mean 0.000
_refine_ls_structure_factor_coef Fsqd
_refine_ls_weighting_details 'w=1/[\s^2^(Fo^2^)+(0.0622P)^2^+2.4794P] where P=(Fo^2^+2Fc^2^)/3'
_refine_ls_weighting_scheme calc
_refine_ls_wR_factor_gt 0.1242
_refine_ls_wR_factor_ref 0.1323
_reflns_Friedel_coverage 0.000
_reflns_number_gt 12684
_reflns_number_total 15137
_reflns_threshold_expression 'I > 2\s(I)'
_cod_data_source_file ic5b02058_si_010.cif
_cod_data_source_block cb133_a
_cod_database_code 4346745
_shelx_space_group_comment
;
The symmetry employed for this shelxl refinement is uniquely defined
by the following loop, which should always be used as a source of
symmetry information in preference to the above space-group names.
They are only intended as comments.
;
_shelx_estimated_absorpt_t_min 0.944
_shelx_estimated_absorpt_t_max 0.954
_shelxl_version_number 2014-3

loop_
_space_group_symop_operation_xyz
'x, y, z'
'-x, -y, -z'

loop_
_atom_site_label
_atom_site_type_symbol
_atom_site_fract_x
_atom_site_fract_y
_atom_site_fract_z
_atom_site_U_iso_or_equiv
_atom_site_adp_type
_atom_site_occupancy
_atom_site_site_symmetry_order
_atom_site_calc_flag
_atom_site_refinement_flags_posn
_atom_site_refinement_flags_adp
_atom_site_refinement_flags_occupancy
_atom_site_disorder_assembly
_atom_site_disorder_group
Fe1 Fe 0.54003(2) 0.77574(2) 0.26525(2) 0.01545(6) Uani 1 1 d . . . . .
O1 O 0.90269(13) 0.39302(11) 0.19935(13) 0.0367(4) Uani 1 1 d D . . . .
H1A H 0.915(3) 0.3348(18) 0.179(2) 0.055 Uiso 1 1 d D U . . .
O2 O 0.08193(13) 1.14649(14) 0.52340(11) 0.0375(4) Uani 1 1 d D . . . .
H2B H 0.029(2) 1.174(2) 0.5711(16) 0.056 Uiso 1 1 d D U . . .
N1 N 0.79824(12) 0.59589(11) 0.22918(10) 0.0206(3) Uani 1 1 d D . . . .
H1 H 0.7825(19) 0.5536(16) 0.2066(15) 0.025 Uiso 1 1 d D U . . .
N2 N 0.71922(12) 0.69086(11) 0.25010(10) 0.0200(3) Uani 1 1 d . . . . .
N3 N 0.59024(12) 0.87301(11) 0.31619(9) 0.0180(3) Uani 1 1 d . . . . .
N4 N 0.38793(12) 0.91012(11) 0.31445(9) 0.0177(3) Uani 1 1 d . . . . .
N5 N 0.27636(12) 0.94133(11) 0.32872(10) 0.0191(3) Uani 1 1 d D . . . .
H5 H 0.2533(19) 0.9023(17) 0.3089(15) 0.023 Uiso 1 1 d D U . . .
N6 N 0.57696(12) 0.82304(11) 0.12445(9) 0.0172(3) Uani 1 1 d . . . . .
N7 N 0.57182(13) 0.80506(12) -0.00699(10) 0.0203(3) Uani 1 1 d D . . . .
H7 H 0.560(2) 0.7825(18) -0.0486(13) 0.024 Uiso 1 1 d D U . . .
N8 N 0.48582(12) 0.68018(11) 0.21602(9) 0.0185(3) Uani 1 1 d . . . . .
N9 N 0.3778(2) 0.56301(15) 0.43781(12) 0.0421(5) Uani 1 1 d D . . . .
H9 H 0.349(2) 0.517(2) 0.438(2) 0.050 Uiso 1 1 d D U . . .
N10 N 0.47006(13) 0.67963(11) 0.38086(10) 0.0208(3) Uani 1 1 d . . . . .
C1 C 0.99486(16) 0.39344(15) 0.21311(14) 0.0271(4) Uani 1 1 d . . . . .
C2 C 1.08775(17) 0.30246(16) 0.21044(16) 0.0333(4) Uani 1 1 d . . . . .
H2A H 1.0870 0.2375 0.1997 0.040 Uiso 1 1 calc R U . . .
C3 C 1.18061(18) 0.30667(17) 0.22331(18) 0.0386(5) Uani 1 1 d . . . . .
H3A H 1.2431 0.2445 0.2222 0.046 Uiso 1 1 calc R U . . .
C4 C 1.18266(19) 0.40222(18) 0.2380(2) 0.0427(6) Uani 1 1 d . . . . .
H4A H 1.2471 0.4056 0.2456 0.051 Uiso 1 1 calc R U . . .
C5 C 1.09015(17) 0.49205(17) 0.24154(18) 0.0361(5) Uani 1 1 d . . . . .
H5A H 1.0920 0.5570 0.2514 0.043 Uiso 1 1 calc R U . . .
C6 C 0.99372(15) 0.48907(14) 0.23086(13) 0.0254(4) Uani 1 1 d . . . . .
C7 C 0.89508(15) 0.58512(14) 0.24190(12) 0.0225(3) Uani 1 1 d . . . . .
C8 C 0.87774(15) 0.67940(14) 0.27253(13) 0.0243(3) Uani 1 1 d . . . . .
H8A H 0.9295 0.6976 0.2872 0.029 Uiso 1 1 calc R U . . .
C9 C 0.76773(14) 0.74162(13) 0.27705(12) 0.0208(3) Uani 1 1 d . . . . .
C10 C 0.69836(14) 0.84537(13) 0.31084(12) 0.0210(3) Uani 1 1 d . . . . .
C11 C 0.73607(16) 0.90991(15) 0.33863(15) 0.0285(4) Uani 1 1 d . . . . .
H11A H 0.8127 0.8903 0.3340 0.034 Uiso 1 1 calc R U . . .
C12 C 0.65768(17) 1.00410(15) 0.37338(15) 0.0292(4) Uani 1 1 d . . . . .
H12A H 0.6808 1.0497 0.3929 0.035 Uiso 1 1 calc R U . . .
C13 C 0.54574(16) 1.03179(14) 0.37964(13) 0.0249(3) Uani 1 1 d . . . . .
H13A H 0.4918 1.0957 0.4036 0.030 Uiso 1 1 calc R U . . .
C14 C 0.51476(14) 0.96362(13) 0.35000(11) 0.0190(3) Uani 1 1 d . . . . .
C15 C 0.40025(14) 0.97988(13) 0.35335(11) 0.0183(3) Uani 1 1 d . . . . .
C16 C 0.29641(15) 1.05503(14) 0.39261(12) 0.0223(3) Uani 1 1 d . . . . .
H16A H 0.2828 1.1122 0.4241 0.027 Uiso 1 1 calc R U . . .
C17 C 0.21764(14) 1.02820(13) 0.37578(12) 0.0203(3) Uani 1 1 d . . . . .
C18 C 0.09522(14) 1.07514(14) 0.39782(12) 0.0222(3) Uani 1 1 d . . . . .
C19 C 0.04174(16) 1.06054(15) 0.34540(14) 0.0272(4) Uani 1 1 d . . . . .
H19A H 0.0857 1.0220 0.2940 0.033 Uiso 1 1 calc R U . . .
C20 C -0.07457(17) 1.10143(17) 0.36710(15) 0.0325(4) Uani 1 1 d . . . . .
H20A H -0.1098 1.0901 0.3313 0.039 Uiso 1 1 calc R U . . .
C21 C -0.13877(17) 1.15877(17) 0.44113(15) 0.0328(4) Uani 1 1 d . . . . .
H21A H -0.2183 1.1869 0.4561 0.039 Uiso 1 1 calc R U . . .
C22 C -0.08780(17) 1.17550(17) 0.49352(15) 0.0321(4) Uani 1 1 d . . . . .
H22A H -0.1325 1.2156 0.5439 0.039 Uiso 1 1 calc R U . . .
C23 C 0.02932(16) 1.13351(15) 0.47259(13) 0.0263(4) Uani 1 1 d . . . . .
C24 C 0.62236(14) 0.89366(13) 0.06062(11) 0.0190(3) Uani 1 1 d . . . . .
C25 C 0.66432(16) 0.96799(14) 0.06934(13) 0.0243(3) Uani 1 1 d . . . . .
H25A H 0.6667 0.9757 0.1252 0.029 Uiso 1 1 calc R U . . .
C26 C 0.70218(18) 1.02992(16) -0.00698(14) 0.0302(4) Uani 1 1 d . . . . .
H26A H 0.7317 1.0810 -0.0035 0.036 Uiso 1 1 calc R U . . .
C27 C 0.69810(18) 1.01931(16) -0.08965(14) 0.0307(4) Uani 1 1 d . . . . .
H27A H 0.7247 1.0637 -0.1403 0.037 Uiso 1 1 calc R U . . .
C28 C 0.65671(17) 0.94639(15) -0.09946(12) 0.0267(4) Uani 1 1 d . . . . .
H28A H 0.6540 0.9395 -0.1554 0.032 Uiso 1 1 calc R U . . .
C29 C 0.61902(15) 0.88332(13) -0.02246(11) 0.0206(3) Uani 1 1 d . . . . .
C30 C 0.54765(14) 0.77263(13) 0.08107(11) 0.0176(3) Uani 1 1 d . . . . .
C31 C 0.49632(14) 0.69099(13) 0.12955(11) 0.0185(3) Uani 1 1 d . . . . .
C32 C 0.46231(16) 0.63000(15) 0.09475(12) 0.0245(3) Uani 1 1 d . . . . .
H32A H 0.4674 0.6406 0.0337 0.029 Uiso 1 1 calc R U . . .
C33 C 0.42047(18) 0.55288(16) 0.15232(14) 0.0305(4) Uani 1 1 d . . . . .
H33A H 0.3988 0.5085 0.1301 0.037 Uiso 1 1 calc R U . . .
C34 C 0.41032(19) 0.54056(16) 0.24162(14) 0.0312(4) Uani 1 1 d . . . . .
H34A H 0.3825 0.4878 0.2813 0.037 Uiso 1 1 calc R U . . .
C35 C 0.44212(17) 0.60788(14) 0.27139(12) 0.0242(3) Uani 1 1 d . . . . .
C36 C 0.43150(18) 0.61367(14) 0.36332(12) 0.0266(4) Uani 1 1 d . . . . .
C37 C 0.3805(2) 0.59891(15) 0.50962(13) 0.0368(5) Uani 1 1 d . . . . .
C38 C 0.3364(3) 0.57632(18) 0.60165(15) 0.0497(7) Uani 1 1 d . . . . .
H38A H 0.2975 0.5264 0.6259 0.060 Uiso 1 1 calc R U . . .
C39 C 0.3521(2) 0.63008(18) 0.65581(14) 0.0437(6) Uani 1 1 d . . . . .
H39A H 0.3232 0.6168 0.7189 0.052 Uiso 1 1 calc R U . . .
C40 C 0.40949(19) 0.70339(18) 0.62019(13) 0.0356(5) Uani 1 1 d . . . . .
H40A H 0.4182 0.7390 0.6597 0.043 Uiso 1 1 calc R U . . .
C41 C 0.45402(17) 0.72559(16) 0.52867(13) 0.0284(4) Uani 1 1 d . . . . .
H41A H 0.4933 0.7753 0.5047 0.034 Uiso 1 1 calc R U . . .
C42 C 0.43864(17) 0.67190(14) 0.47333(12) 0.0249(4) Uani 1 1 d . . . . .
Cl1 Cl 0.50410(4) 0.77162(3) -0.19398(3) 0.02513(9) Uani 1 1 d . . . . .
O3 O 0.52430(15) 0.69777(12) -0.11841(10) 0.0366(3) Uani 1 1 d . . . . .
O4 O 0.53583(14) 0.86053(11) -0.19420(11) 0.0344(3) Uani 1 1 d . . . . .
O5 O 0.57224(14) 0.72068(13) -0.27516(10) 0.0373(4) Uani 1 1 d . . . . .
O6 O 0.38754(14) 0.80533(15) -0.18510(12) 0.0440(4) Uani 1 1 d . . . . .
Cl2 Cl -0.12496(4) 1.21354(4) 0.75422(4) 0.03526(12) Uani 1 1 d . . . . .
O7 O -0.21686(12) 1.20204(12) 0.73779(10) 0.0310(3) Uani 1 1 d . . . . .
O8 O -0.16521(14) 1.27948(14) 0.82403(11) 0.0407(4) Uani 1 1 d . . . . .
O9 O -0.0587(2) 1.2581(2) 0.67392(14) 0.0801(9) Uani 1 1 d . . . . .
O10 O -0.0552(2) 1.11145(19) 0.7780(2) 0.0921(10) Uani 1 1 d . . . . .
O1S O 0.71061(12) 0.49911(11) 0.14186(10) 0.0291(3) Uani 1 1 d D . . . .
C1S C 0.75135(19) 0.4881(2) 0.06326(16) 0.0415(5) Uani 1 1 d D . . . .
C2S C 0.7239(3) 0.4181(4) 0.0223(3) 0.0814(13) Uani 1 1 d D . . . .
H2SA H 0.7939 0.3701 -0.0147 0.122 Uiso 1 1 calc R U . . .
H2SB H 0.6785 0.4614 -0.0149 0.122 Uiso 1 1 calc R U . . .
H2SC H 0.6815 0.3772 0.0698 0.122 Uiso 1 1 calc R U . . .
C3S C 0.8303(4) 0.5487(4) 0.0036(2) 0.0882(13) Uani 1 1 d D . . . .
H3SA H 0.8085 0.5821 -0.0492 0.132 Uiso 1 1 calc R U . . .
H3SB H 0.9077 0.5000 -0.0153 0.132 Uiso 1 1 calc R U . . .
H3SC H 0.8256 0.6029 0.0368 0.132 Uiso 1 1 calc R U . . .
O2S O 0.2032(4) 0.4845(3) 0.4336(3) 0.0567(12) Uani 0.480(4) 1 d D U P A 1
C4S C 0.1819(4) 0.3980(4) 0.4598(4) 0.0464(11) Uani 0.480(4) 1 d D U P A 1
C5S C 0.2646(5) 0.3069(5) 0.4899(4) 0.0507(11) Uani 0.480(4) 1 d D U P A 1
H5SA H 0.2313 0.2510 0.5190 0.076 Uiso 0.480(4) 1 calc R U P A 1
H5SB H 0.2859 0.3286 0.5326 0.076 Uiso 0.480(4) 1 calc R U P A 1
H5SC H 0.3317 0.2806 0.4383 0.076 Uiso 0.480(4) 1 calc R U P A 1
C6S C 0.0798(6) 0.3882(6) 0.4457(6) 0.0701(18) Uani 0.480(4) 1 d D U P A 1
H6SA H 0.1044 0.3256 0.4140 0.105 Uiso 0.480(4) 1 calc R U P A 1
H6SB H 0.0481 0.4511 0.4104 0.105 Uiso 0.480(4) 1 calc R U P A 1
H6SC H 0.0223 0.3818 0.5039 0.105 Uiso 0.480(4) 1 calc R U P A 1
O3S O 0.3043(4) 0.3988(3) 0.4667(4) 0.0817(16) Uani 0.520(4) 1 d D U P A 2
C7S C 0.2053(5) 0.4187(5) 0.4869(4) 0.0554(12) Uani 0.520(4) 1 d D U P A 2
C8S C 0.1622(6) 0.3342(6) 0.4923(5) 0.0696(16) Uani 0.520(4) 1 d D U P A 2
H8SA H 0.0823 0.3538 0.5290 0.104 Uiso 0.520(4) 1 calc R U P A 2
H8SB H 0.2044 0.2693 0.5194 0.104 Uiso 0.520(4) 1 calc R U P A 2
H8SC H 0.1710 0.3226 0.4321 0.104 Uiso 0.520(4) 1 calc R U P A 2
C9S C 0.1253(5) 0.5289(6) 0.5036(7) 0.083(2) Uani 0.520(4) 1 d D U P A 2
H9SA H 0.0504 0.5262 0.5422 0.125 Uiso 0.520(4) 1 calc R U P A 2
H9SB H 0.1211 0.5684 0.4465 0.125 Uiso 0.520(4) 1 calc R U P A 2
H9SC H 0.1524 0.5639 0.5328 0.125 Uiso 0.520(4) 1 calc R U P A 2
O4S O 0.9725(5) 0.2694(4) 0.0675(4) 0.0870(17) Uani 0.515(5) 1 d D U P B 1
C10S C 0.9675(7) 0.1972(5) 0.0487(6) 0.0707(15) Uani 0.515(5) 1 d D U P B 1
C11S C 0.8903(9) 0.1440(9) 0.1278(6) 0.102(2) Uani 0.515(5) 1 d D U P B 1
H11B H 0.8682 0.0982 0.1045 0.154 Uiso 0.515(5) 1 calc R U P B 1
H11C H 0.8228 0.1984 0.1602 0.154 Uiso 0.515(5) 1 calc R U P B 1
H11D H 0.9312 0.1018 0.1685 0.154 Uiso 0.515(5) 1 calc R U P B 1
C12S C 1.0150(7) 0.1597(6) -0.0411(5) 0.086(2) Uani 0.515(5) 1 d D U P B 1
H12B H 1.0629 0.0858 -0.0392 0.128 Uiso 0.515(5) 1 calc R U P B 1
H12C H 1.0601 0.2026 -0.0826 0.128 Uiso 0.515(5) 1 calc R U P B 1
H12D H 0.9537 0.1656 -0.0614 0.128 Uiso 0.515(5) 1 calc R U P B 1
O5S O 0.8960(5) 0.2164(4) 0.1618(4) 0.0829(16) Uani 0.485(5) 1 d D U P B 2
C13S C 0.9382(7) 0.1656(8) 0.1036(8) 0.0861(18) Uani 0.485(5) 1 d D U P B 2
C14S C 0.8924(8) 0.0769(7) 0.1092(8) 0.103(3) Uani 0.485(5) 1 d D U P B 2
H14A H 0.8752 0.0823 0.0548 0.155 Uiso 0.485(5) 1 calc R U P B 2
H14B H 0.8237 0.0834 0.1613 0.155 Uiso 0.485(5) 1 calc R U P B 2
H14C H 0.9491 0.0085 0.1149 0.155 Uiso 0.485(5) 1 calc R U P B 2
C15S C 1.0279(9) 0.1957(8) 0.0205(8) 0.112(3) Uani 0.485(5) 1 d D U P B 2
H15A H 1.0939 0.1330 0.0022 0.168 Uiso 0.485(5) 1 calc R U P B 2
H15B H 1.0501 0.2486 0.0345 0.168 Uiso 0.485(5) 1 calc R U P B 2
H15C H 0.9969 0.2248 -0.0283 0.168 Uiso 0.485(5) 1 calc R U P B 2

loop_
_atom_site_aniso_label
_atom_site_aniso_U_11
_atom_site_aniso_U_22
_atom_site_aniso_U_33
_atom_site_aniso_U_23
_atom_site_aniso_U_13
_atom_site_aniso_U_12
Fe1 0.01767(11) 0.01485(11) 0.01600(11) -0.00185(8) -0.00781(8) -0.00510(8)
O1 0.0283(7) 0.0225(7) 0.0672(11) -0.0121(7) -0.0241(7) -0.0038(6)
O2 0.0251(7) 0.0547(10) 0.0341(8) -0.0192(7) -0.0026(6) -0.0135(7)
N1 0.0189(7) 0.0172(6) 0.0271(7) -0.0066(5) -0.0090(6) -0.0034(5)
N2 0.0186(6) 0.0174(6) 0.0250(7) -0.0050(5) -0.0097(5) -0.0027(5)
N3 0.0190(6) 0.0165(6) 0.0207(6) -0.0023(5) -0.0091(5) -0.0051(5)
N4 0.0172(6) 0.0174(6) 0.0206(6) -0.0008(5) -0.0084(5) -0.0061(5)
N5 0.0175(6) 0.0191(6) 0.0226(7) -0.0020(5) -0.0083(5) -0.0062(5)
N6 0.0189(6) 0.0178(6) 0.0175(6) -0.0009(5) -0.0077(5) -0.0075(5)
N7 0.0255(7) 0.0216(7) 0.0161(6) -0.0003(5) -0.0093(5) -0.0085(6)
N8 0.0216(7) 0.0170(6) 0.0182(6) -0.0018(5) -0.0064(5) -0.0078(5)
N9 0.0775(15) 0.0265(9) 0.0209(8) -0.0008(6) -0.0018(9) -0.0313(10)
N10 0.0262(7) 0.0166(6) 0.0175(6) -0.0020(5) -0.0081(5) -0.0035(5)
C1 0.0229(8) 0.0216(8) 0.0372(10) -0.0039(7) -0.0118(7) -0.0050(7)
C2 0.0270(9) 0.0198(8) 0.0524(13) -0.0052(8) -0.0172(9) -0.0017(7)
C3 0.0272(10) 0.0251(9) 0.0615(15) -0.0073(9) -0.0209(10) 0.0016(8)
C4 0.0245(10) 0.0311(11) 0.0764(18) -0.0144(11) -0.0246(11) 0.0000(8)
C5 0.0240(9) 0.0253(9) 0.0628(15) -0.0132(9) -0.0192(10) -0.0019(7)
C6 0.0199(8) 0.0207(8) 0.0345(10) -0.0048(7) -0.0099(7) -0.0033(6)
C7 0.0186(8) 0.0208(8) 0.0288(8) -0.0039(6) -0.0093(7) -0.0047(6)
C8 0.0186(8) 0.0217(8) 0.0351(9) -0.0064(7) -0.0118(7) -0.0043(6)
C9 0.0182(7) 0.0194(7) 0.0268(8) -0.0048(6) -0.0099(6) -0.0043(6)
C10 0.0194(7) 0.0195(7) 0.0273(8) -0.0043(6) -0.0112(6) -0.0050(6)
C11 0.0237(8) 0.0242(8) 0.0450(11) -0.0092(8) -0.0174(8) -0.0061(7)
C12 0.0268(9) 0.0249(9) 0.0439(11) -0.0112(8) -0.0161(8) -0.0081(7)
C13 0.0238(8) 0.0196(8) 0.0346(9) -0.0084(7) -0.0114(7) -0.0056(6)
C14 0.0194(7) 0.0171(7) 0.0221(7) -0.0025(6) -0.0087(6) -0.0055(6)
C15 0.0193(7) 0.0158(7) 0.0211(7) -0.0020(6) -0.0081(6) -0.0054(6)
C16 0.0197(8) 0.0191(7) 0.0291(9) -0.0054(6) -0.0082(7) -0.0057(6)
C17 0.0191(7) 0.0180(7) 0.0231(8) -0.0014(6) -0.0069(6) -0.0057(6)
C18 0.0180(7) 0.0199(8) 0.0263(8) -0.0008(6) -0.0063(6) -0.0055(6)
C19 0.0221(8) 0.0269(9) 0.0327(9) -0.0047(7) -0.0104(7) -0.0055(7)
C20 0.0231(9) 0.0355(10) 0.0407(11) -0.0040(9) -0.0149(8) -0.0067(8)
C21 0.0196(8) 0.0331(10) 0.0412(11) -0.0023(8) -0.0084(8) -0.0060(7)
C22 0.0215(9) 0.0335(10) 0.0343(10) -0.0062(8) -0.0026(7) -0.0064(8)
C23 0.0214(8) 0.0281(9) 0.0280(9) -0.0034(7) -0.0050(7) -0.0092(7)
C24 0.0193(7) 0.0171(7) 0.0196(7) 0.0000(6) -0.0069(6) -0.0054(6)
C25 0.0280(9) 0.0215(8) 0.0252(8) -0.0014(6) -0.0091(7) -0.0102(7)
C26 0.0360(10) 0.0237(9) 0.0332(10) 0.0014(7) -0.0094(8) -0.0165(8)
C27 0.0364(10) 0.0251(9) 0.0266(9) 0.0041(7) -0.0059(8) -0.0138(8)
C28 0.0324(9) 0.0245(8) 0.0201(8) 0.0015(6) -0.0075(7) -0.0091(7)
C29 0.0226(8) 0.0188(7) 0.0193(7) -0.0009(6) -0.0072(6) -0.0057(6)
C30 0.0197(7) 0.0181(7) 0.0165(7) -0.0011(5) -0.0085(6) -0.0056(6)
C31 0.0195(7) 0.0188(7) 0.0196(7) -0.0025(6) -0.0080(6) -0.0068(6)
C32 0.0289(9) 0.0270(9) 0.0244(8) -0.0056(7) -0.0112(7) -0.0121(7)
C33 0.0371(10) 0.0298(9) 0.0332(10) -0.0087(8) -0.0094(8) -0.0191(8)
C34 0.0414(11) 0.0268(9) 0.0284(9) -0.0053(7) -0.0034(8) -0.0212(8)
C35 0.0334(9) 0.0190(8) 0.0206(8) -0.0029(6) -0.0047(7) -0.0130(7)
C36 0.0413(11) 0.0166(7) 0.0201(8) -0.0006(6) -0.0057(7) -0.0127(7)
C37 0.0615(15) 0.0189(8) 0.0195(9) 0.0011(7) -0.0056(9) -0.0116(9)
C38 0.085(2) 0.0270(10) 0.0213(10) 0.0045(8) -0.0031(11) -0.0199(12)
C39 0.0623(16) 0.0332(11) 0.0173(9) 0.0029(8) -0.0099(9) -0.0021(10)
C40 0.0371(11) 0.0398(11) 0.0208(9) -0.0055(8) -0.0144(8) 0.0036(9)
C41 0.0271(9) 0.0323(9) 0.0216(8) -0.0053(7) -0.0115(7) 0.0001(7)
C42 0.0319(9) 0.0174(7) 0.0175(7) -0.0009(6) -0.0091(7) 0.0011(7)
Cl1 0.0300(2) 0.0263(2) 0.02230(19) -0.00535(15) -0.01403(16) -0.00537(16)
O3 0.0589(10) 0.0320(7) 0.0292(7) 0.0049(6) -0.0253(7) -0.0191(7)
O4 0.0457(9) 0.0249(7) 0.0373(8) -0.0025(6) -0.0199(7) -0.0106(6)
O5 0.0405(8) 0.0417(8) 0.0273(7) -0.0160(6) -0.0162(6) 0.0012(7)
O6 0.0289(8) 0.0605(11) 0.0457(9) -0.0160(8) -0.0167(7) -0.0073(7)
Cl2 0.0251(2) 0.0463(3) 0.0411(3) -0.0220(2) -0.00298(19) -0.0172(2)
O7 0.0259(7) 0.0315(7) 0.0423(8) -0.0087(6) -0.0105(6) -0.0146(6)
O8 0.0384(8) 0.0551(10) 0.0346(8) -0.0215(7) -0.0040(7) -0.0205(8)
O9 0.0814(16) 0.146(2) 0.0435(11) -0.0416(13) 0.0189(10) -0.0930(17)
O10 0.0863(18) 0.0560(14) 0.166(3) -0.0459(16) -0.093(2) 0.0149(12)
O1S 0.0288(7) 0.0315(7) 0.0302(7) -0.0062(6) -0.0127(6) -0.0085(6)
C1S 0.0291(10) 0.0562(14) 0.0348(11) -0.0157(10) -0.0124(9) -0.0011(10)
C2S 0.0493(17) 0.123(3) 0.084(2) -0.074(2) -0.0290(17) 0.0009(19)
C3S 0.082(3) 0.134(4) 0.0426(17) 0.004(2) -0.0023(17) -0.054(3)
O2S 0.073(3) 0.0501(19) 0.053(2) -0.0042(17) -0.0014(19) -0.0473(19)
C4S 0.040(2) 0.048(2) 0.057(3) -0.0180(19) 0.0064(18) -0.0367(17)
C5S 0.067(3) 0.057(2) 0.037(2) -0.006(2) -0.007(2) -0.040(2)
C6S 0.070(4) 0.076(4) 0.086(5) -0.001(4) -0.028(3) -0.048(3)
O3S 0.0467(17) 0.0354(19) 0.143(4) -0.003(2) -0.004(2) -0.0226(15)
C7S 0.053(2) 0.059(2) 0.057(3) 0.000(2) -0.013(2) -0.0300(18)
C8S 0.079(4) 0.082(3) 0.071(4) -0.007(3) -0.028(3) -0.048(3)
C9S 0.038(2) 0.079(3) 0.135(6) -0.032(4) -0.019(3) -0.019(2)
O4S 0.074(3) 0.084(3) 0.116(4) -0.065(3) -0.054(3) 0.014(2)
C10S 0.071(4) 0.056(3) 0.100(3) -0.033(3) -0.069(3) 0.018(2)
C11S 0.105(6) 0.131(6) 0.099(4) -0.043(4) -0.055(4) -0.030(4)
C12S 0.091(5) 0.073(4) 0.100(4) -0.045(3) -0.050(4) 0.005(4)
O5S 0.100(4) 0.052(3) 0.124(4) -0.029(3) -0.073(3) -0.007(2)
C13S 0.059(4) 0.084(4) 0.132(4) -0.048(3) -0.064(3) 0.013(3)
C14S 0.077(5) 0.082(5) 0.171(7) -0.076(5) -0.060(5) 0.007(3)
C15S 0.077(5) 0.077(5) 0.162(5) -0.058(4) -0.034(4) 0.018(4)

loop_
_atom_type_symbol
_atom_type_description
_atom_type_scat_dispersion_real
_atom_type_scat_dispersion_imag
_atom_type_scat_source
C C 0.0040 0.0020 'XDisp Program in WinGX L.J. Farrugia, J.Appl.Cryst. 2012,45,849-854'
H H 0.0000 0.0000 'XDisp Program in WinGX L.J. Farrugia, J.Appl.Cryst. 2012,45,849-854'
N N 0.0076 0.0040 'XDisp Program in WinGX L.J. Farrugia, J.Appl.Cryst. 2012,45,849-854'
O O 0.0132 0.0074 'XDisp Program in WinGX L.J. Farrugia, J.Appl.Cryst. 2012,45,849-854'
Cl Cl 0.1697 0.1896 'XDisp Program in WinGX L.J. Farrugia, J.Appl.Cryst. 2012,45,849-854'
Fe Fe 0.3555 0.9930 'XDisp Program in WinGX L.J. Farrugia, J.Appl.Cryst. 2012,45,849-854'

loop_
_geom_angle_atom_site_label_1
_geom_angle_atom_site_label_2
_geom_angle_atom_site_label_3
_geom_angle
N3 Fe1 N8 178.67(6)
N3 Fe1 N6 105.80(6)
N8 Fe1 N6 74.72(6)
N3 Fe1 N10 104.83(6)
N8 Fe1 N10 74.62(6)
N6 Fe1 N10 149.31(5)
N3 Fe1 N4 74.39(6)
N8 Fe1 N4 104.35(6)
N6 Fe1 N4 97.83(5)
N10 Fe1 N4 88.45(6)
N3 Fe1 N2 74.44(6)
N8 Fe1 N2 106.80(6)
N6 Fe1 N2 93.05(6)
N10 Fe1 N2 96.98(6)
N4 Fe1 N2 148.71(5)
C1 O1 H1A 111(2)
C23 O2 H2B 106(2)
N2 N1 C7 112.36(14)
N2 N1 H1 117.4(16)
C7 N1 H1 130.0(16)
C9 N2 N1 104.94(14)
C9 N2 Fe1 114.61(11)
N1 N2 Fe1 140.08(11)
C14 N3 C10 120.54(14)
C14 N3 Fe1 119.68(11)
C10 N3 Fe1 119.71(11)
C15 N4 N5 104.84(13)
C15 N4 Fe1 115.31(11)
N5 N4 Fe1 139.22(11)
N4 N5 C17 112.50(14)
N4 N5 H5 116.7(15)
C17 N5 H5 130.8(15)
C30 N6 C24 105.49(14)
C30 N6 Fe1 114.61(11)
C24 N6 Fe1 139.89(11)
C30 N7 C29 107.12(14)
C30 N7 H7 128.2(15)
C29 N7 H7 124.7(15)
C31 N8 C35 119.55(15)
C31 N8 Fe1 120.30(11)
C35 N8 Fe1 120.14(12)
C36 N9 C37 106.89(18)
C36 N9 H9 125(2)
C37 N9 H9 128(2)
C36 N10 C42 105.25(15)
C36 N10 Fe1 114.35(12)
C42 N10 Fe1 139.81(13)
O1 C1 C6 117.38(16)
O1 C1 C2 122.11(18)
C6 C1 C2 120.50(18)
C3 C2 C1 120.28(19)
C3 C2 H2A 119.9
C1 C2 H2A 119.9
C2 C3 C4 120.06(19)
C2 C3 H3A 120.0
C4 C3 H3A 120.0
C5 C4 C3 119.6(2)
C5 C4 H4A 120.2
C3 C4 H4A 120.2
C4 C5 C6 121.32(19)
C4 C5 H5A 119.3
C6 C5 H5A 119.3
C1 C6 C5 118.18(17)
C1 C6 C7 122.98(17)
C5 C6 C7 118.80(17)
N1 C7 C8 106.26(15)
N1 C7 C6 125.52(16)
C8 C7 C6 128.09(16)
C7 C8 C9 105.19(15)
C7 C8 H8A 127.4
C9 C8 H8A 127.4
N2 C9 C8 111.24(15)
N2 C9 C10 117.59(15)
C8 C9 C10 131.02(16)
N3 C10 C11 121.51(16)
N3 C10 C9 113.38(14)
C11 C10 C9 125.07(16)
C12 C11 C10 117.84(17)
C12 C11 H11A 121.1
C10 C11 H11A 121.1
C13 C12 C11 120.42(17)
C13 C12 H12A 119.8
C11 C12 H12A 119.8
C14 C13 C12 118.35(16)
C14 C13 H13A 120.8
C12 C13 H13A 120.8
N3 C14 C13 121.33(16)
N3 C14 C15 113.37(14)
C13 C14 C15 125.29(15)
N4 C15 C16 111.19(15)
N4 C15 C14 116.90(14)
C16 C15 C14 131.88(15)
C17 C16 C15 105.31(15)
C17 C16 H16A 127.3
C15 C16 H16A 127.3
N5 C17 C16 106.15(15)
N5 C17 C18 121.08(15)
C16 C17 C18 132.77(16)
C19 C18 C23 118.70(17)
C19 C18 C17 120.45(17)
C23 C18 C17 120.84(17)
C20 C19 C18 121.18(19)
C20 C19 H19A 119.4
C18 C19 H19A 119.4
C21 C20 C19 119.60(19)
C21 C20 H20A 120.2
C19 C20 H20A 120.2
C20 C21 C22 120.38(19)
C20 C21 H21A 119.8
C22 C21 H21A 119.8
C21 C22 C23 120.32(19)
C21 C22 H22A 119.8
C23 C22 H22A 119.8
O2 C23 C18 118.24(17)
O2 C23 C22 121.95(18)
C18 C23 C22 119.81(18)
N6 C24 C25 130.12(16)
N6 C24 C29 108.96(15)
C25 C24 C29 120.91(16)
C26 C25 C24 116.97(17)
C26 C25 H25A 121.5
C24 C25 H25A 121.5
C25 C26 C27 121.72(18)
C25 C26 H26A 119.1
C27 C26 H26A 119.1
C28 C27 C26 122.09(17)
C28 C27 H27A 119.0
C26 C27 H27A 119.0
C27 C28 C29 116.25(18)
C27 C28 H28A 121.9
C29 C28 H28A 121.9
N7 C29 C28 132.17(17)
N7 C29 C24 105.75(14)
C28 C29 C24 122.07(17)
N6 C30 N7 112.67(15)
N6 C30 C31 119.81(14)
N7 C30 C31 127.52(15)
N8 C31 C32 122.09(16)
N8 C31 C30 110.55(14)
C32 C31 C30 127.36(16)
C31 C32 C33 117.78(17)
C31 C32 H32A 121.1
C33 C32 H32A 121.1
C34 C33 C32 120.44(17)
C34 C33 H33A 119.8
C32 C33 H33A 119.8
C33 C34 C35 117.83(17)
C33 C34 H34A 121.1
C35 C34 H34A 121.1
N8 C35 C34 122.22(17)
N8 C35 C36 110.71(15)
C34 C35 C36 127.05(17)
N10 C36 N9 112.90(17)
N10 C36 C35 120.02(16)
N9 C36 C35 126.91(18)
N9 C37 C38 132.1(2)
N9 C37 C42 105.97(17)
C38 C37 C42 121.9(2)
C39 C38 C37 116.8(2)
C39 C38 H38A 121.6
C37 C38 H38A 121.6
C38 C39 C40 121.7(2)
C38 C39 H39A 119.2
C40 C39 H39A 119.2
C41 C40 C39 121.7(2)
C41 C40 H40A 119.1
C39 C40 H40A 119.1
C40 C41 C42 117.1(2)
C40 C41 H41A 121.4
C42 C41 H41A 121.4
N10 C42 C41 130.21(19)
N10 C42 C37 108.98(17)
C41 C42 C37 120.78(18)
O6 Cl1 O5 109.97(10)
O6 Cl1 O4 110.10(11)
O5 Cl1 O4 109.93(10)
O6 Cl1 O3 110.17(11)
O5 Cl1 O3 108.99(10)
O4 Cl1 O3 107.64(9)
O8 Cl2 O9 109.48(12)
O8 Cl2 O10 109.32(14)
O9 Cl2 O10 108.8(2)
O8 Cl2 O7 111.12(10)
O9 Cl2 O7 108.89(12)
O10 Cl2 O7 109.20(12)
O1S C1S C2S 121.5(3)
O1S C1S C3S 119.2(3)
C2S C1S C3S 119.3(3)
C1S C2S H2SA 109.5
C1S C2S H2SB 109.5
H2SA C2S H2SB 109.5
C1S C2S H2SC 109.5
H2SA C2S H2SC 109.5
H2SB C2S H2SC 109.5
C1S C3S H3SA 109.5
C1S C3S H3SB 109.5
H3SA C3S H3SB 109.5
C1S C3S H3SC 109.5
H3SA C3S H3SC 109.5
H3SB C3S H3SC 109.5
O2S C4S C5S 118.4(5)
O2S C4S C6S 118.5(6)
C5S C4S C6S 122.4(5)
C4S C5S H5SA 109.5
C4S C5S H5SB 109.5
H5SA C5S H5SB 109.5
C4S C5S H5SC 109.5
H5SA C5S H5SC 109.5
H5SB C5S H5SC 109.5
C4S C6S H6SA 109.5
C4S C6S H6SB 109.5
H6SA C6S H6SB 109.5
C4S C6S H6SC 109.5
H6SA C6S H6SC 109.5
H6SB C6S H6SC 109.5
O3S C7S C8S 118.6(6)
O3S C7S C9S 121.5(6)
C8S C7S C9S 119.9(6)
C7S C8S H8SA 109.5
C7S C8S H8SB 109.5
H8SA C8S H8SB 109.5
C7S C8S H8SC 109.5
H8SA C8S H8SC 109.5
H8SB C8S H8SC 109.5
C7S C9S H9SA 109.5
C7S C9S H9SB 109.5
H9SA C9S H9SB 109.5
C7S C9S H9SC 109.5
H9SA C9S H9SC 109.5
H9SB C9S H9SC 109.5
O4S C10S C12S 126.7(10)
O4S C10S C11S 112.6(8)
C12S C10S C11S 120.3(7)
C10S C11S H11B 109.5
C10S C11S H11C 109.5
H11B C11S H11C 109.5
C10S C11S H11D 109.5
H11B C11S H11D 109.5
H11C C11S H11D 109.5
C10S C12S H12B 109.5
C10S C12S H12C 109.5
H12B C12S H12C 109.5
C10S C12S H12D 109.5
H12B C12S H12D 109.5
H12C C12S H12D 109.5
O5S C13S C15S 118.8(9)
O5S C13S C14S 117.0(10)
C15S C13S C14S 123.9(9)
C13S C14S H14A 109.5
C13S C14S H14B 109.5
H14A C14S H14B 109.5
C13S C14S H14C 109.5
H14A C14S H14C 109.5
H14B C14S H14C 109.5
C13S C15S H15A 109.5
C13S C15S H15B 109.5
H15A C15S H15B 109.5
C13S C15S H15C 109.5
H15A C15S H15C 109.5
H15B C15S H15C 109.5

loop_
_geom_bond_atom_site_label_1
_geom_bond_atom_site_label_2
_geom_bond_distance
Fe1 N3 2.1295(14)
Fe1 N8 2.1310(15)
Fe1 N6 2.1533(15)
Fe1 N10 2.1646(15)
Fe1 N4 2.1950(15)
Fe1 N2 2.2111(15)
O1 C1 1.358(2)
O1 H1A 0.863(17)
O2 C23 1.357(2)
O2 H2B 0.867(18)
N1 N2 1.352(2)
N1 C7 1.360(2)
N1 H1 0.873(16)
N2 C9 1.347(2)
N3 C14 1.343(2)
N3 C10 1.346(2)
N4 C15 1.345(2)
N4 N5 1.351(2)
N5 C17 1.361(2)
N5 H5 0.876(16)
N6 C30 1.330(2)
N6 C24 1.387(2)
N7 C30 1.353(2)
N7 C29 1.382(2)
N7 H7 0.892(16)
N8 C31 1.338(2)
N8 C35 1.341(2)
N9 C36 1.351(2)
N9 C37 1.379(3)
N9 H9 0.852(17)
N10 C36 1.327(2)
N10 C42 1.387(2)
C1 C6 1.398(3)
C1 C2 1.398(3)
C2 C3 1.381(3)
C2 H2A 0.9500
C3 C4 1.396(3)
C3 H3A 0.9500
C4 C5 1.385(3)
C4 H4A 0.9500
C5 C6 1.404(3)
C5 H5A 0.9500
C6 C7 1.470(2)
C7 C8 1.392(2)
C8 C9 1.399(2)
C8 H8A 0.9500
C9 C10 1.466(2)
C10 C11 1.395(2)
C11 C12 1.394(3)
C11 H11A 0.9500
C12 C13 1.392(3)
C12 H12A 0.9500
C13 C14 1.390(2)
C13 H13A 0.9500
C14 C15 1.469(2)
C15 C16 1.400(2)
C16 C17 1.388(2)
C16 H16A 0.9500
C17 C18 1.467(2)
C18 C19 1.399(3)
C18 C23 1.401(3)
C19 C20 1.390(3)
C19 H19A 0.9500
C20 C21 1.383(3)
C20 H20A 0.9500
C21 C22 1.385(3)
C21 H21A 0.9500
C22 C23 1.401(3)
C22 H22A 0.9500
C24 C25 1.397(2)
C24 C29 1.408(2)
C25 C26 1.383(3)
C25 H25A 0.9500
C26 C27 1.407(3)
C26 H26A 0.9500
C27 C28 1.381(3)
C27 H27A 0.9500
C28 C29 1.398(2)
C28 H28A 0.9500
C30 C31 1.467(2)
C31 C32 1.390(2)
C32 C33 1.393(3)
C32 H32A 0.9500
C33 C34 1.383(3)
C33 H33A 0.9500
C34 C35 1.390(3)
C34 H34A 0.9500
C35 C36 1.462(3)
C37 C38 1.394(3)
C37 C42 1.401(3)
C38 C39 1.382(4)
C38 H38A 0.9500
C39 C40 1.397(4)
C39 H39A 0.9500
C40 C41 1.387(3)
C40 H40A 0.9500
C41 C42 1.394(3)
C41 H41A 0.9500
Cl1 O6 1.4320(17)
Cl1 O5 1.4343(15)
Cl1 O4 1.4393(16)
Cl1 O3 1.4598(15)
Cl2 O8 1.4135(16)
Cl2 O9 1.434(2)
Cl2 O10 1.438(2)
Cl2 O7 1.4435(15)
O1S C1S 1.199(3)
C1S C2S 1.497(4)
C1S C3S 1.520(4)
C2S H2SA 0.9800
C2S H2SB 0.9800
C2S H2SC 0.9800
C3S H3SA 0.9800
C3S H3SB 0.9800
C3S H3SC 0.9800
O2S C4S 1.275(6)
C4S C5S 1.475(8)
C4S C6S 1.549(8)
C5S H5SA 0.9800
C5S H5SB 0.9800
C5S H5SC 0.9800
C6S H6SA 0.9800
C6S H6SB 0.9800
C6S H6SC 0.9800
O3S C7S 1.191(7)
C7S C8S 1.458(8)
C7S C9S 1.503(8)
C8S H8SA 0.9800
C8S H8SB 0.9800
C8S H8SC 0.9800
C9S H9SA 0.9800
C9S H9SB 0.9800
C9S H9SC 0.9800
O4S C10S 1.130(8)
C10S C12S 1.470(9)
C10S C11S 1.558(11)
C11S H11B 0.9800
C11S H11C 0.9800
C11S H11D 0.9800
C12S H12B 0.9800
C12S H12C 0.9800
C12S H12D 0.9800
O5S C13S 1.130(9)
C13S C15S 1.535(12)
C13S C14S 1.536(10)
C14S H14A 0.9800
C14S H14B 0.9800
C14S H14C 0.9800
C15S H15A 0.9800
C15S H15B 0.9800
C15S H15C 0.9800

loop_
_geom_hbond_atom_site_label_D
_geom_hbond_atom_site_label_H
_geom_hbond_atom_site_label_A
_geom_hbond_distance_DH
_geom_hbond_distance_HA
_geom_hbond_distance_DA
_geom_hbond_angle_DHA
_geom_hbond_site_symmetry_A
O1 H1A O4S 0.863(17) 1.95(2) 2.676(5) 141(3) .
O1 H1A O5S 0.863(17) 1.83(2) 2.667(5) 161(3) .
O2 H2B O9 0.867(18) 1.95(2) 2.793(3) 163(3) .
N1 H1 O1S 0.873(16) 2.076(17) 2.917(2) 161(2) .
N5 H5 O7 0.876(16) 2.042(16) 2.914(2) 173(2) 2_576
N7 H7 O3 0.892(16) 2.069(17) 2.939(2) 164(2) .
N9 H9 O2S 0.852(17) 2.23(2) 2.981(5) 148(3) .
N9 H9 O3S 0.852(17) 1.86(2) 2.681(4) 163(3) .
